data_4312184
loop_
_publ_author_name
'Koichiro Jitsukawa'
'Yoshiyuki Oka'
'Syuhei Yamaguchi'
'Hideki Masuda'

_publ_section_title
;
 Preparation, Structure Characterization, and Oxidation Activity of
 Ruthenium Complexes with Tripodal Ligands Bearing Noncovalent Interaction
 Sites
;
_journal_name_full 'Inorganic Chemistry'
_journal_page_first 8119
_journal_page_last 8129
_journal_paper_doi 10.1021/ic0494399
_journal_volume 43
_journal_year 2004
_chemical_formula_moiety 'C23 H27 Cl F6 N5 O P Ru '
_chemical_formula_sum 'C23 H27 Cl F6 N5 O P Ru'
_chemical_formula_weight 670.99
_space_group_IT_number 4
_symmetry_cell_setting monoclinic
_symmetry_Int_Tables_number 4
_symmetry_space_group_name_Hall 'P 2yb'
_symmetry_space_group_name_H-M 'P 1 21 1'
_cell_angle_alpha 90
_cell_angle_beta 107.59(2)
_cell_angle_gamma 90
_cell_formula_units_Z 2
_cell_length_a 8.930(2)
_cell_length_b 11.658(2)
_cell_length_c 13.548(2)
_cell_measurement_temperature 273.2
_cell_volume 1344.5(5)
_computing_data_reduction 'teXsan Ver. 1.11'
_computing_publication_material 'teXsan Ver. 1.11'
_computing_structure_refinement 'teXsan Ver. 1.10'
_computing_structure_solution SHELXS97
_diffrn_measured_fraction_theta_full 1.0087
_diffrn_measured_fraction_theta_max 1.0087
_diffrn_radiation_type 'Mo K\a'
_diffrn_radiation_wavelength 0.7107
_diffrn_reflns_av_R_equivalents 0.060
_diffrn_reflns_limit_h_max 11
_diffrn_reflns_limit_h_min 0
_diffrn_reflns_limit_k_max 0
_diffrn_reflns_limit_k_min -14
_diffrn_reflns_limit_l_max 16
_diffrn_reflns_limit_l_min -16
_diffrn_reflns_number 3061
_diffrn_reflns_theta_full 26.28
_diffrn_reflns_theta_max 26.28
_exptl_absorpt_coefficient_mu 0.810
_exptl_absorpt_correction_type none
_exptl_crystal_colour unknown
_exptl_crystal_density_diffrn 1.657
_exptl_crystal_density_method 'not measured'
_exptl_crystal_description unknown
_exptl_crystal_size_max 0.000
_exptl_crystal_size_mid 0.000
_exptl_crystal_size_min 0.000
_refine_diff_density_max 1.19
_refine_diff_density_min -1.37
_refine_ls_abs_structure_Flack 1.0(1)
_refine_ls_extinction_method none
_refine_ls_goodness_of_fit_ref 1.403
_refine_ls_hydrogen_treatment noref
_refine_ls_number_parameters 344
_refine_ls_number_reflns 2898
_refine_ls_R_factor_gt 0.0383
_refine_ls_shift/su_max 0.0248
_refine_ls_structure_factor_coef Fsqd
_refine_ls_weighting_details 'w = 1/[\s^2^(Fo^2^) + (0.05000(Max(Fo^2^,0) + 2Fc^2^)/3)^2^]'
_refine_ls_weighting_scheme calc
_refine_ls_wR_factor_ref 0.0958
_reflns_number_gt 2625
_reflns_number_total 2898
_reflns_threshold_expression F^2^>2.0\s(F^2^)
_cod_data_source_file ic0494399si20040430_063940.cif
_cod_data_source_block RU2MPCL
_cod_depositor_comments
;
The following automatic conversions were performed:
data name '_geom_hbond_site_distance_dh' replaced with
'_geom_hbond_distance_DH' as specified in the replacement file
'/home/antanas/src/cod-tools/trunk/data/replacement-values/replacement_tags.lst'.

data
name '_geom_hbond_site_distance_ha' replaced with
'_geom_hbond_distance_HA' as specified in the replacement file
'/home/antanas/src/cod-tools/trunk/data/replacement-values/replacement_tags.lst'.

data
name '_geom_hbond_site_distance_da' replaced with
'_geom_hbond_distance_DA' as specified in the replacement file
'/home/antanas/src/cod-tools/trunk/data/replacement-values/replacement_tags.lst'.

Automatic conversion script
Id: cif_correct_tags 5005 2017-03-03 11:38:54Z antanas 
;
_cod_original_formula_sum 'C23 H27 Cl F6 N5 O P Ru '
_cod_database_code 4312184

loop_
_symmetry_equiv_pos_as_xyz
x,y,z
-x,1/2+y,-z

loop_
_atom_site_label
_atom_site_type_symbol
_atom_site_fract_x
_atom_site_fract_y
_atom_site_fract_z
_atom_site_U_iso_or_equiv
_atom_site_adp_type
_atom_site_occupancy
_atom_site_calc_flag
_atom_site_refinement_flags
_atom_site_disorder_assembly
_atom_site_disorder_group
Cl(1) Cl 0.2952(2) 0.255(1) 0.5473(1) 0.0501(4) Uani 1.00 d . . .
Ru(1) Ru 0.45331(4) 0.109(1) 0.65936(3) 0.03410(8) Uani 1.00 d . . .
P(11) P 0.9682(3) 0.010(1) 0.2075(2) 0.0831(7) Uani 1.00 d . . .
F(11) F 0.997(1) 0.132(2) 0.2485(6) 0.174(3) Uani 1.00 d . . .
F(12) F 1.0107(8) 0.046(1) 0.1069(4) 0.117(2) Uani 1.00 d . . .
F(13) F 0.7962(7) 0.036(2) 0.1463(6) 0.152(3) Uani 1.00 d . . .
F(14) F 0.9236(8) -0.030(2) 0.3054(4) 0.135(3) Uani 1.00 d . . .
F(15) F 1.1415(7) -0.019(2) 0.2626(5) 0.175(3) Uani 1.00 d . . .
F(16) F 0.9444(9) -0.116(2) 0.1631(4) 0.139(3) Uani 1.00 d . . .
O(1C) O 0.5265(5) 0.230(1) 0.7777(3) 0.049(1) Uani 1.00 d . . .
N(1) N 0.3928(5) -0.019(1) 0.5507(3) 0.0381(10) Uani 1.00 d . . .
N(2A) N 0.2540(5) 0.052(1) 0.6925(3) 0.045(1) Uani 1.00 d . . .
N(2B) N 0.6308(5) 0.133(1) 0.5927(3) 0.042(1) Uani 1.00 d . . .
N(2C) N 0.5779(5) -0.013(1) 0.7501(3) 0.0366(10) Uani 1.00 d . . .
N(3C) N 0.6749(5) 0.105(2) 0.8978(3) 0.057(1) Uani 1.00 d . . .
C(1A) C 0.2181(7) -0.025(1) 0.5248(5) 0.050(1) Uani 1.00 d . . .
C(1B) C 0.4470(7) 0.019(1) 0.4626(4) 0.047(1) Uani 1.00 d . . .
C(1C) C 0.4666(6) -0.130(1) 0.5958(4) 0.045(1) Uani 1.00 d . . .
C(2A) C 0.1698(6) -0.018(1) 0.6196(5) 0.050(1) Uani 1.00 d . . .
C(2B) C 0.6046(7) 0.076(1) 0.5034(4) 0.049(1) Uani 1.00 d . . .
C(2C) C 0.5695(5) -0.120(1) 0.7055(4) 0.038(1) Uani 1.00 d . . .
C(3A) C 0.0422(7) -0.078(2) 0.6320(6) 0.067(2) Uani 1.00 d . . .
C(3B) C 0.7147(8) 0.076(2) 0.4489(5) 0.062(2) Uani 1.00 d . . .
C(3C) C 0.6515(7) -0.212(1) 0.7569(4) 0.048(1) Uani 1.00 d . . .
C(4A) C -0.0011(8) -0.055(2) 0.7218(7) 0.076(2) Uani 1.00 d . . .
C(4B) C 0.8495(8) 0.137(2) 0.4847(6) 0.071(2) Uani 1.00 d . . .
C(4C) C 0.7455(7) -0.199(2) 0.8579(5) 0.056(1) Uani 1.00 d . . .
C(5A) C 0.0794(9) 0.022(2) 0.7925(6) 0.076(2) Uani 1.00 d . . .
C(5B) C 0.8769(7) 0.194(2) 0.5751(6) 0.062(2) Uani 1.00 d . . .
C(5C) C 0.7535(6) -0.093(2) 0.9043(4) 0.052(1) Uani 1.00 d . . .
C(6A) C 0.2093(7) 0.076(2) 0.7764(4) 0.063(2) Uani 1.00 d . . .
C(6B) C 0.7674(6) 0.192(2) 0.6307(5) 0.056(2) Uani 1.00 d . . .
C(6C) C 0.6674(6) -0.002(2) 0.8478(4) 0.045(1) Uani 1.00 d . . .
C(7C) C 0.6118(7) 0.209(2) 0.8659(5) 0.054(1) Uani 1.00 d . . .
C(8C) C 0.6509(9) 0.306(2) 0.9458(6) 0.082(2) Uani 1.00 d . . .
C(9C) C 0.591(1) 0.415(2) 0.8959(8) 0.117(3) Uani 1.00 d . . .
C(10C) C 0.828(1) 0.310(2) 0.9954(7) 0.090(2) Uani 1.00 d . . .
C(11C) C 0.570(1) 0.278(2) 1.0272(8) 0.125(5) Uani 1.00 d . . .
H(1) H 0.1752 0.0415 0.4795 0.0595 Uiso 1.00 calc . . .
H(2) H 0.1816 -0.0913 0.4872 0.0595 Uiso 1.00 calc . . .
H(3) H -0.0174 -0.1281 0.5795 0.0832 Uiso 1.00 calc . . .
H(4) H -0.0879 -0.0932 0.7338 0.0912 Uiso 1.00 calc . . .
H(5) H 0.0479 0.0410 0.8521 0.0912 Uiso 1.00 calc . . .
H(6) H 0.2674 0.1342 0.8262 0.0750 Uiso 1.00 calc . . .
H(7) H 0.4550 -0.0428 0.4202 0.0572 Uiso 1.00 calc . . .
H(8) H 0.3742 0.0749 0.4211 0.0572 Uiso 1.00 calc . . .
H(9) H 0.6963 0.0337 0.3861 0.0807 Uiso 1.00 calc . . .
H(10) H 0.9242 0.1425 0.4485 0.0813 Uiso 1.00 calc . . .
H(11) H 0.9732 0.2371 0.6028 0.0746 Uiso 1.00 calc . . .
H(12) H 0.7883 0.2328 0.6955 0.0672 Uiso 1.00 calc . . .
H(13) H 0.3853 -0.1813 0.5929 0.0559 Uiso 1.00 calc . . .
H(14) H 0.5280 -0.1553 0.5540 0.0559 Uiso 1.00 calc . . .
H(15) H 0.7372 0.1051 0.9686 0.0675 Uiso 1.00 calc . . .
H(16) H 0.6432 -0.2838 0.7231 0.0596 Uiso 1.00 calc . . .
H(17) H 0.8037 -0.2598 0.8961 0.0665 Uiso 1.00 calc . . .
H(18) H 0.8214 -0.0810 0.9736 0.0637 Uiso 1.00 calc . . .
H(19) H 0.6101 0.4766 0.9460 0.1448 Uiso 1.00 calc . . .
H(20) H 0.6426 0.4354 0.8455 0.1448 Uiso 1.00 calc . . .
H(21) H 0.4809 0.4120 0.8619 0.1448 Uiso 1.00 calc . . .
H(22) H 0.8651 0.2393 1.0268 0.1053 Uiso 1.00 calc . . .
H(23) H 0.8785 0.3251 0.9424 0.1053 Uiso 1.00 calc . . .
H(24) H 0.8568 0.3703 1.0450 0.1053 Uiso 1.00 calc . . .
H(25) H 0.5853 0.3362 1.0763 0.1447 Uiso 1.00 calc . . .
H(26) H 0.4565 0.2720 0.9917 0.1447 Uiso 1.00 calc . . .
H(27) H 0.6046 0.2067 1.0569 0.1447 Uiso 1.00 calc . . .

loop_
_atom_site_aniso_label
_atom_site_aniso_U_11
_atom_site_aniso_U_22
_atom_site_aniso_U_33
_atom_site_aniso_U_12
_atom_site_aniso_U_13
_atom_site_aniso_U_23
Cl(1) 0.0407(7) 0.0418(7) 0.0669(9) 0.0056(6) 0.0147(7) 0.0116(6)
Ru(1) 0.0278(2) 0.0334(2) 0.0396(2) 0.0004(2) 0.0079(1) -0.0039(2)
P(11) 0.072(1) 0.113(2) 0.0514(10) 0.001(1) -0.0016(8) -0.007(1)
F(11) 0.249(9) 0.133(5) 0.154(6) -0.058(7) 0.082(6) -0.074(6)
F(12) 0.142(5) 0.141(5) 0.070(3) -0.035(4) 0.035(3) 0.008(3)
F(13) 0.068(3) 0.194(8) 0.167(6) 0.015(4) -0.003(3) 0.024(6)
F(14) 0.153(5) 0.195(7) 0.080(3) -0.004(6) 0.068(4) 0.006(4)
F(15) 0.078(3) 0.32(1) 0.106(4) 0.039(6) -0.005(3) 0.011(6)
F(16) 0.223(9) 0.108(3) 0.090(4) -0.002(5) 0.054(5) -0.006(3)
O(1C) 0.045(2) 0.045(2) 0.053(2) 0.002(2) 0.010(2) -0.015(2)
N(1) 0.035(2) 0.037(2) 0.036(2) 0.001(2) 0.002(2) -0.002(1)
N(2A) 0.033(2) 0.052(3) 0.052(2) 0.000(2) 0.013(2) 0.012(2)
N(2B) 0.033(2) 0.038(3) 0.057(2) 0.000(1) 0.016(1) 0.007(2)
N(2C) 0.029(2) 0.042(2) 0.040(2) 0.003(2) 0.013(1) 0.001(1)
N(3C) 0.053(2) 0.062(2) 0.049(2) 0.001(3) 0.004(2) -0.015(3)
C(1A) 0.036(2) 0.040(3) 0.063(3) -0.001(3) -0.001(2) -0.013(3)
C(1B) 0.052(3) 0.053(3) 0.036(2) 0.001(2) 0.012(2) 0.000(2)
C(1C) 0.045(3) 0.036(2) 0.049(2) 0.005(2) 0.005(2) -0.005(2)
C(2A) 0.037(2) 0.040(3) 0.068(3) 0.001(2) 0.008(2) 0.009(2)
C(2B) 0.046(2) 0.048(3) 0.055(3) 0.008(2) 0.018(2) 0.006(2)
C(2C) 0.033(2) 0.039(2) 0.043(2) -0.001(2) 0.015(2) 0.001(2)
C(3A) 0.040(3) 0.051(4) 0.109(5) -0.007(3) 0.018(3) 0.021(3)
C(3B) 0.069(3) 0.059(4) 0.078(4) 0.020(2) 0.052(3) 0.015(3)
C(3C) 0.052(3) 0.037(3) 0.055(3) 0.007(2) 0.013(2) 0.002(2)
C(4A) 0.050(3) 0.073(4) 0.114(5) 0.003(3) 0.039(3) 0.040(3)
C(4B) 0.059(3) 0.070(5) 0.099(4) 0.025(2) 0.048(3) 0.029(3)
C(4C) 0.049(3) 0.061(3) 0.054(3) 0.015(3) 0.010(2) 0.016(2)
C(5A) 0.058(4) 0.096(5) 0.083(4) 0.007(3) 0.035(3) 0.035(3)
C(5B) 0.033(3) 0.051(3) 0.104(4) 0.005(2) 0.025(3) 0.025(3)
C(5C) 0.040(3) 0.068(3) 0.043(3) 0.005(3) 0.005(2) 0.008(2)
C(6A) 0.050(3) 0.091(6) 0.050(3) 0.014(3) 0.020(2) 0.013(3)
C(6B) 0.034(2) 0.049(3) 0.077(4) -0.005(2) 0.006(2) 0.016(3)
C(6C) 0.035(3) 0.056(3) 0.045(2) -0.001(2) 0.012(2) -0.002(2)
C(7C) 0.035(3) 0.065(3) 0.057(3) 0.000(3) 0.007(2) -0.019(2)
C(8C) 0.072(3) 0.078(4) 0.085(5) 0.001(4) 0.008(3) -0.054(3)
C(9C) 0.119(8) 0.077(5) 0.125(8) 0.021(5) -0.008(6) -0.053(5)
C(10C) 0.076(4) 0.096(6) 0.085(5) -0.020(5) 0.005(4) -0.046(5)
C(11C) 0.143(10) 0.15(1) 0.120(8) -0.028(8) 0.097(8) -0.053(8)

loop_
_atom_type_symbol
_atom_type_description
_atom_type_scat_dispersion_real
_atom_type_scat_dispersion_imag
_atom_type_scat_source
Ru Ru -1.259 0.836
;International Tables for Crystallography
(1992, Vol. C, Tables 4.2.6.8 and 6.1.1.1)
;
Cl Cl 0.148 0.159
;International Tables for Crystallography
(1992, Vol. C, Tables 4.2.6.8 and 6.1.1.1)
;
N N 0.006 0.003
;International Tables for Crystallography
(1992, Vol. C, Tables 4.2.6.8 and 6.1.1.1)
;
O O 0.011 0.006
;International Tables for Crystallography
(1992, Vol. C, Tables 4.2.6.8 and 6.1.1.1)
;
C C 0.003 0.002
;International Tables for Crystallography
(1992, Vol. C, Tables 4.2.6.8 and 6.1.1.1)
;
H H 0.000 0.000
;International Tables for Crystallography
(1992, Vol. C, Table 6.1.1.2)
;
P P 0.102 0.094
;International Tables for Crystallography
(1992, Vol. C, Tables 4.2.6.8 and 6.1.1.1)
;
F F 0.017 0.010
;International Tables for Crystallography
(1992, Vol. C, Tables 4.2.6.8 and 6.1.1.1)
;

loop_
_geom_angle_atom_site_label_1
_geom_angle_atom_site_label_2
_geom_angle_atom_site_label_3
_geom_angle
_geom_angle_site_symmetry_1
_geom_angle_site_symmetry_2
_geom_angle_site_symmetry_3
_geom_angle_publ_flag
Cl(1) Ru(1) O(1C) 89.8(2) . . . yes
Cl(1) Ru(1) N(1) 94.9(1) . . . yes
Cl(1) Ru(1) N(2A) 89.1(2) . . . yes
Cl(1) Ru(1) N(2B) 90.6(1) . . . yes
Cl(1) Ru(1) N(2C) 178.4(2) . . . yes
O(1C) Ru(1) N(1) 175.3(2) . . . yes
O(1C) Ru(1) N(2A) 98.0(2) . . . yes
O(1C) Ru(1) N(2B) 98.1(2) . . . yes
O(1C) Ru(1) N(2C) 91.3(2) . . . yes
N(1) Ru(1) N(2A) 82.2(2) . . . yes
N(1) Ru(1) N(2B) 81.7(2) . . . yes
N(1) Ru(1) N(2C) 84.0(2) . . . yes
N(2A) Ru(1) N(2B) 163.8(2) . . . yes
N(2A) Ru(1) N(2C) 89.6(2) . . . yes
N(2B) Ru(1) N(2C) 90.4(2) . . . yes
F(11) P(11) F(12) 90.4(5) . . . yes
F(11) P(11) F(13) 92.6(6) . . . yes
F(11) P(11) F(14) 91.6(5) . . . yes
F(11) P(11) F(15) 89.2(7) . . . yes
F(11) P(11) F(16) 177.5(6) . . . yes
F(12) P(11) F(13) 86.8(5) . . . yes
F(12) P(11) F(14) 178.0(5) . . . yes
F(12) P(11) F(15) 90.4(5) . . . yes
F(12) P(11) F(16) 87.7(4) . . . yes
F(13) P(11) F(14) 92.7(5) . . . yes
F(13) P(11) F(15) 176.7(6) . . . yes
F(13) P(11) F(16) 88.9(6) . . . yes
F(14) P(11) F(15) 90.0(5) . . . yes
F(14) P(11) F(16) 90.3(5) . . . yes
F(15) P(11) F(16) 89.1(6) . . . yes
Ru(1) O(1C) C(7C) 124.9(5) . . . yes
Ru(1) N(1) C(1A) 103.4(4) . . . yes
Ru(1) N(1) C(1B) 106.3(4) . . . yes
Ru(1) N(1) C(1C) 110.4(3) . . . yes
C(1A) N(1) C(1B) 113.3(5) . . . yes
C(1A) N(1) C(1C) 110.9(5) . . . yes
C(1B) N(1) C(1C) 112.1(5) . . . yes
Ru(1) N(2A) C(2A) 111.6(4) . . . yes
Ru(1) N(2A) C(6A) 127.8(5) . . . yes
C(2A) N(2A) C(6A) 120.6(6) . . . yes
Ru(1) N(2B) C(2B) 112.3(4) . . . yes
Ru(1) N(2B) C(6B) 128.5(5) . . . yes
C(2B) N(2B) C(6B) 119.1(6) . . . yes
Ru(1) N(2C) C(2C) 115.5(4) . . . yes
Ru(1) N(2C) C(6C) 126.8(5) . . . yes
C(2C) N(2C) C(6C) 117.6(6) . . . yes
C(6C) N(3C) C(7C) 133.2(5) . . . yes
N(1) C(1A) C(2A) 110.6(5) . . . yes
N(1) C(1B) C(2B) 109.4(5) . . . yes
N(1) C(1C) C(2C) 113.7(5) . . . yes
N(2A) C(2A) C(1A) 115.5(6) . . . yes
N(2A) C(2A) C(3A) 121.4(7) . . . yes
C(1A) C(2A) C(3A) 123.0(7) . . . yes
N(2B) C(2B) C(1B) 116.2(6) . . . yes
N(2B) C(2B) C(3B) 121.4(7) . . . yes
C(1B) C(2B) C(3B) 122.3(7) . . . yes
N(2C) C(2C) C(1C) 116.3(5) . . . yes
N(2C) C(2C) C(3C) 122.6(5) . . . yes
C(1C) C(2C) C(3C) 121.1(6) . . . yes
C(2A) C(3A) C(4A) 117.3(8) . . . yes
C(2B) C(3B) C(4B) 119.9(8) . . . yes
C(2C) C(3C) C(4C) 119.0(6) . . . yes
C(3A) C(4A) C(5A) 120.9(7) . . . yes
C(3B) C(4B) C(5B) 118.9(7) . . . yes
C(3C) C(4C) C(5C) 119.1(6) . . . yes
C(4A) C(5A) C(6A) 118.5(8) . . . yes
C(4B) C(5B) C(6B) 120.9(7) . . . yes
C(4C) C(5C) C(6C) 119.1(6) . . . yes
N(2A) C(6A) C(5A) 121.0(8) . . . yes
N(2B) C(6B) C(5B) 119.8(8) . . . yes
N(2C) C(6C) N(3C) 119.4(6) . . . yes
N(2C) C(6C) C(5C) 122.6(7) . . . yes
N(3C) C(6C) C(5C) 117.9(6) . . . yes
O(1C) C(7C) N(3C) 124.3(7) . . . yes
O(1C) C(7C) C(8C) 118.9(8) . . . yes
N(3C) C(7C) C(8C) 116.9(7) . . . yes
C(7C) C(8C) C(9C) 110.0(8) . . . yes
C(7C) C(8C) C(10C) 108.6(7) . . . yes
C(7C) C(8C) C(11C) 107.3(9) . . . yes
C(9C) C(8C) C(10C) 111(1) . . . yes
C(9C) C(8C) C(11C) 109(1) . . . yes
C(10C) C(8C) C(11C) 110.1(9) . . . yes

loop_
_geom_bond_atom_site_label_1
_geom_bond_atom_site_label_2
_geom_bond_distance
_geom_bond_site_symmetry_1
_geom_bond_site_symmetry_2
_geom_bond_publ_flag
Cl(1) Ru(1) 2.428(2) . . yes
Ru(1) O(1C) 2.083(5) . . yes
Ru(1) N(1) 2.053(5) . . yes
Ru(1) N(2A) 2.072(5) . . yes
Ru(1) N(2B) 2.067(5) . . yes
Ru(1) N(2C) 1.991(6) . . yes
P(11) F(11) 1.518(10) . . yes
P(11) F(12) 1.579(6) . . yes
P(11) F(13) 1.539(7) . . yes
P(11) F(14) 1.568(7) . . yes
P(11) F(15) 1.537(7) . . yes
P(11) F(16) 1.577(10) . . yes
O(1C) C(7C) 1.231(9) . . yes
N(1) C(1A) 1.494(9) . . yes
N(1) C(1B) 1.485(8) . . yes
N(1) C(1C) 1.492(8) . . yes
N(2A) C(2A) 1.329(9) . . yes
N(2A) C(6A) 1.343(9) . . yes
N(2B) C(2B) 1.338(8) . . yes
N(2B) C(6B) 1.359(8) . . yes
N(2C) C(2C) 1.370(8) . . yes
N(2C) C(6C) 1.331(8) . . yes
N(3C) C(6C) 1.41(1) . . yes
N(3C) C(7C) 1.35(1) . . yes
C(1A) C(2A) 1.48(1) . . yes
C(1B) C(2B) 1.504(9) . . yes
C(1C) C(2C) 1.497(8) . . yes
C(2A) C(3A) 1.387(9) . . yes
C(2B) C(3B) 1.397(9) . . yes
C(2C) C(3C) 1.370(9) . . yes
C(3A) C(4A) 1.41(1) . . yes
C(3B) C(4B) 1.36(1) . . yes
C(3C) C(4C) 1.382(10) . . yes
C(4A) C(5A) 1.35(2) . . yes
C(4B) C(5B) 1.35(1) . . yes
C(4C) C(5C) 1.38(1) . . yes
C(5A) C(6A) 1.39(1) . . yes
C(5B) C(6B) 1.40(1) . . yes
C(5C) C(6C) 1.39(1) . . yes
C(7C) C(8C) 1.53(1) . . yes
C(8C) C(9C) 1.47(2) . . yes
C(8C) C(10C) 1.52(1) . . yes
C(8C) C(11C) 1.53(2) . . yes

loop_
_geom_contact_atom_site_label_1
_geom_contact_atom_site_label_2
_geom_contact_distance
_geom_contact_site_symmetry_1
_geom_contact_site_symmetry_2
_geom_contact_publ_flag
Cl(1) C(1C) 3.547(7) . 2_656 ?
F(12) C(5C) 3.409(10) . 1_554 ?
F(12) N(3C) 3.514(9) . 1_554 ?
F(12) C(10C) 3.58(1) . 2_746 ?
F(12) C(10C) 3.59(1) . 1_554 ?
F(13) N(3C) 3.31(1) . 1_554 ?
F(13) C(5C) 3.52(1) . 1_554 ?
F(13) C(11C) 3.56(2) . 1_554 ?
F(14) C(1A) 3.32(1) . 1_655 ?
F(15) C(1B) 3.242(10) . 1_655 ?
F(15) C(1A) 3.41(1) . 1_655 ?
F(16) C(5C) 3.416(9) . 1_554 ?
F(16) C(10C) 3.48(1) . 2_746 ?
C(1A) C(5B) 3.55(1) . 2_646 ?
C(2A) C(4B) 3.410(10) . 1_455 ?
C(2A) C(5B) 3.518(10) . 1_455 ?
C(3A) C(4B) 3.34(1) . 1_455 ?
C(3A) C(5B) 3.48(1) . 1_455 ?
C(4A) C(5B) 3.50(1) . 1_455 ?
C(4A) C(6B) 3.54(1) . 1_455 ?
C(5A) C(5B) 3.57(1) . 1_455 ?
C(5A) C(6B) 3.58(1) . 1_455 ?

loop_
_geom_hbond_atom_site_label_D
_geom_hbond_atom_site_label_H
_geom_hbond_atom_site_label_A
_geom_hbond_site_symmetry_D
_geom_hbond_site_symmetry_H
_geom_hbond_site_symmetry_A
_geom_hbond_distance_DH
_geom_hbond_distance_HA
_geom_hbond_distance_DA
_geom_hbond_angle_DHA
_geom_hbond_publ_flag
N(3C) H(15) F(12) . . 1_556 0.953 2.680 3.514(8) 146.426 no
N(3C) H(15) F(13) . . 1_556 0.953 2.441 3.31(1) 151.376 no

loop_
_geom_torsion_atom_site_label_1
_geom_torsion_atom_site_label_2
_geom_torsion_atom_site_label_3
_geom_torsion_atom_site_label_4
_geom_torsion
_geom_torsion_site_symmetry_1
_geom_torsion_site_symmetry_2
_geom_torsion_site_symmetry_3
_geom_torsion_site_symmetry_4
_geom_torsion_publ_flag
Cl(1) Ru(1) O(1C) C(7C) 176.7(6) . . . . yes
Cl(1) Ru(1) N(1) C(1A) -58.7(4) . . . . yes
Cl(1) Ru(1) N(1) C(1B) 60.9(4) . . . . yes
Cl(1) Ru(1) N(1) C(1C) -177.4(4) . . . . yes
Cl(1) Ru(1) N(2A) C(2A) 82.8(4) . . . . yes
Cl(1) Ru(1) N(2A) C(6A) -99.5(6) . . . . yes
Cl(1) Ru(1) N(2B) C(2B) -81.9(4) . . . . yes
Cl(1) Ru(1) N(2B) C(6B) 101.9(5) . . . . yes
Cl(1) Ru(1) N(2C) C(2C) 46(5) . . . . yes
Cl(1) Ru(1) N(2C) C(6C) -133(5) . . . . yes
Ru(1) O(1C) C(7C) N(3C) 2(1) . . . . yes
Ru(1) O(1C) C(7C) C(8C) -177.8(6) . . . . yes
Ru(1) N(1) C(1A) C(2A) -43.4(6) . . . . yes
Ru(1) N(1) C(1B) C(2B) 39.8(6) . . . . yes
Ru(1) N(1) C(1C) C(2C) -2.2(6) . . . . yes
Ru(1) N(2A) C(2A) C(1A) -10.2(7) . . . . yes
Ru(1) N(2A) C(2A) C(3A) 171.9(5) . . . . yes
Ru(1) N(2A) C(6A) C(5A) -173.7(6) . . . . yes
Ru(1) N(2B) C(2B) C(1B) 7.1(7) . . . . yes
Ru(1) N(2B) C(2B) C(3B) -176.3(5) . . . . yes
Ru(1) N(2B) C(6B) C(5B) 177.1(5) . . . . yes
Ru(1) N(2C) C(2C) C(1C) -0.9(6) . . . . yes
Ru(1) N(2C) C(2C) C(3C) 178.3(5) . . . . yes
Ru(1) N(2C) C(6C) N(3C) 2.5(8) . . . . yes
Ru(1) N(2C) C(6C) C(5C) -178.3(5) . . . . yes
O(1C) Ru(1) N(1) C(1A) 123(2) . . . . yes
O(1C) Ru(1) N(1) C(1B) -117(2) . . . . yes
O(1C) Ru(1) N(1) C(1C) 4(3) . . . . yes
O(1C) Ru(1) N(2A) C(2A) 172.4(4) . . . . yes
O(1C) Ru(1) N(2A) C(6A) -9.8(6) . . . . yes
O(1C) Ru(1) N(2B) C(2B) -171.8(4) . . . . yes
O(1C) Ru(1) N(2B) C(6B) 12.1(6) . . . . yes
O(1C) Ru(1) N(2C) C(2C) 179.9(4) . . . . yes
O(1C) Ru(1) N(2C) C(6C) -0.3(5) . . . . yes
O(1C) C(7C) N(3C) C(6C) 0(1) . . . . yes
O(1C) C(7C) C(8C) C(9C) -6(1) . . . . yes
O(1C) C(7C) C(8C) C(10C) -129.2(9) . . . . yes
O(1C) C(7C) C(8C) C(11C) 111(1) . . . . yes
N(1) Ru(1) O(1C) C(7C) -5(3) . . . . yes
N(1) Ru(1) N(2A) C(2A) -12.3(5) . . . . yes
N(1) Ru(1) N(2A) C(6A) 165.5(6) . . . . yes
N(1) Ru(1) N(2B) C(2B) 12.9(4) . . . . yes
N(1) Ru(1) N(2B) C(6B) -163.2(6) . . . . yes
N(1) Ru(1) N(2C) C(2C) -0.3(4) . . . . yes
N(1) Ru(1) N(2C) C(6C) 179.4(5) . . . . yes
N(1) C(1A) C(2A) N(2A) 37.4(8) . . . . yes
N(1) C(1A) C(2A) C(3A) -144.7(7) . . . . yes
N(1) C(1B) C(2B) N(2B) -32.2(8) . . . . yes
N(1) C(1B) C(2B) C(3B) 151.2(6) . . . . yes
N(1) C(1C) C(2C) N(2C) 2.1(8) . . . . yes
N(1) C(1C) C(2C) C(3C) -177.1(6) . . . . yes
N(2A) Ru(1) O(1C) C(7C) 87.7(6) . . . . yes
N(2A) Ru(1) N(1) C(1A) 29.7(4) . . . . yes
N(2A) Ru(1) N(1) C(1B) 149.3(4) . . . . yes
N(2A) Ru(1) N(1) C(1C) -89.0(4) . . . . yes
N(2A) Ru(1) N(2B) C(2B) 6(1) . . . . yes
N(2A) Ru(1) N(2B) C(6B) -169.4(7) . . . . yes
N(2A) Ru(1) N(2C) C(2C) 81.9(4) . . . . yes
N(2A) Ru(1) N(2C) C(6C) -98.4(5) . . . . yes
N(2A) C(2A) C(3A) C(4A) 4(1) . . . . yes
N(2A) C(6A) C(5A) C(4A) 0(1) . . . . yes
N(2B) Ru(1) O(1C) C(7C) -92.7(6) . . . . yes
N(2B) Ru(1) N(1) C(1A) -148.5(4) . . . . yes
N(2B) Ru(1) N(1) C(1B) -29.0(4) . . . . yes
N(2B) Ru(1) N(1) C(1C) 92.7(4) . . . . yes
N(2B) Ru(1) N(2A) C(2A) -6(1) . . . . yes
N(2B) Ru(1) N(2A) C(6A) 171.6(7) . . . . yes
N(2B) Ru(1) N(2C) C(2C) -82.0(4) . . . . yes
N(2B) Ru(1) N(2C) C(6C) 97.8(5) . . . . yes
N(2B) C(2B) C(3B) C(4B) -2(1) . . . . yes
N(2B) C(6B) C(5B) C(4B) 0(1) . . . . yes
N(2C) Ru(1) O(1C) C(7C) -2.1(6) . . . . yes
N(2C) Ru(1) N(1) C(1A) 120.1(4) . . . . yes
N(2C) Ru(1) N(1) C(1B) -120.3(4) . . . . yes
N(2C) Ru(1) N(1) C(1C) 1.4(4) . . . . yes
N(2C) Ru(1) N(2A) C(2A) -96.3(5) . . . . yes
N(2C) Ru(1) N(2A) C(6A) 81.4(6) . . . . yes
N(2C) Ru(1) N(2B) C(2B) 96.9(4) . . . . yes
N(2C) Ru(1) N(2B) C(6B) -79.3(6) . . . . yes
N(2C) C(2C) C(3C) C(4C) 0.6(10) . . . . yes
N(2C) C(6C) N(3C) C(7C) -3(1) . . . . yes
N(2C) C(6C) C(5C) C(4C) 0(1) . . . . yes
N(3C) C(6C) N(2C) C(2C) -177.8(6) . . . . yes
N(3C) C(6C) C(5C) C(4C) 178.6(6) . . . . yes
N(3C) C(7C) C(8C) C(9C) 172.9(9) . . . . yes
N(3C) C(7C) C(8C) C(10C) 50(1) . . . . yes
N(3C) C(7C) C(8C) C(11C) -68(1) . . . . yes
C(1A) N(1) C(1B) C(2B) 152.7(5) . . . . yes
C(1A) N(1) C(1C) C(2C) -116.2(6) . . . . yes
C(1A) C(2A) N(2A) C(6A) 171.9(6) . . . . yes
C(1A) C(2A) C(3A) C(4A) -173.6(7) . . . . yes
C(1B) N(1) C(1A) C(2A) -158.0(6) . . . . yes
C(1B) N(1) C(1C) C(2C) 116.1(6) . . . . yes
C(1B) C(2B) N(2B) C(6B) -176.4(6) . . . . yes
C(1B) C(2B) C(3B) C(4B) 174.3(7) . . . . yes
C(1C) N(1) C(1A) C(2A) 75.0(7) . . . . yes
C(1C) N(1) C(1B) C(2B) -80.8(6) . . . . yes
C(1C) C(2C) N(2C) C(6C) 179.4(5) . . . . yes
C(1C) C(2C) C(3C) C(4C) 179.8(6) . . . . yes
C(2A) N(2A) C(6A) C(5A) 3(1) . . . . yes
C(2A) C(3A) C(4A) C(5A) 0(1) . . . . yes
C(2B) N(2B) C(6B) C(5B) 1.2(10) . . . . yes
C(2B) C(3B) C(4B) C(5B) 2(1) . . . . yes
C(2C) N(2C) C(6C) C(5C) 1.4(9) . . . . yes
C(2C) C(3C) C(4C) C(5C) 0(1) . . . . yes
C(3A) C(2A) N(2A) C(6A) -6(1) . . . . yes
C(3A) C(4A) C(5A) C(6A) -1(1) . . . . yes
C(3B) C(2B) N(2B) C(6B) 0.2(9) . . . . yes
C(3B) C(4B) C(5B) C(6B) 0(1) . . . . yes
C(3C) C(2C) N(2C) C(6C) -1.5(9) . . . . yes
C(3C) C(4C) C(5C) C(6C) 0(1) . . . . yes
C(5C) C(6C) N(3C) C(7C) 177.6(7) . . . . yes
C(6C) N(3C) C(7C) C(8C) -179.3(7) . . . . yes
C(6C) N(3C) C(7C) C(8C) -179.3(7) . . . . yes
